data_7214567
loop_
_publ_author_name
'Jana, Arpita'
'Weyherm\"uller, Thomas'
'Mohanta, Sasankasekhar'

_publ_section_title
;
 Metal complex analogues of crown ethers as the preorganized motif to
 stabilize aquated proton in solid state
;
_journal_issue 20
_journal_name_full CrystEngComm
_journal_page_first 4099
_journal_paper_doi 10.1039/c3ce27075k
_journal_volume 15
_journal_year 2013
_chemical_formula_sum 'C48 H61 Cl Cu2 N4 O14'
_chemical_formula_weight 1080.54
_chemical_name_systematic
;
?
;
_space_group_IT_number 2
_symmetry_cell_setting triclinic
_symmetry_space_group_name_Hall '-P 1'
_symmetry_space_group_name_H-M 'P -1'
_atom_sites_solution_hydrogens geom
_atom_sites_solution_primary direct
_atom_sites_solution_secondary difmap
_audit_creation_method SHELXL-97
_cell_angle_alpha 111.320(2)
_cell_angle_beta 95.487(2)
_cell_angle_gamma 103.616(3)
_cell_formula_units_Z 2
_cell_length_a 10.973(2)
_cell_length_b 14.052(3)
_cell_length_c 17.507(4)
_cell_measurement_reflns_used 3352
_cell_measurement_temperature 296(2)
_cell_measurement_theta_max 21.32
_cell_measurement_theta_min 2.36
_cell_volume 2394.6(9)
_computing_cell_refinement 'Bruker SAINT'
_computing_data_collection 'Bruker APEX2'
_computing_data_reduction 'Bruker SAINT'
_computing_molecular_graphics 'Bruker SHELXTL'
_computing_publication_material 'Bruker SHELXTL'
_computing_structure_refinement 'SHELXL-97 (Sheldrick, 2008)'
_computing_structure_solution 'SHELXS-97 (Sheldrick, 2008)'
_diffrn_ambient_temperature 296(2)
_diffrn_measured_fraction_theta_full 0.968
_diffrn_measured_fraction_theta_max 0.968
_diffrn_measurement_device_type 'Bruker APEX-II CCD'
_diffrn_measurement_method '\f and \w scans'
_diffrn_radiation_monochromator graphite
_diffrn_radiation_source 'fine-focus sealed tube'
_diffrn_radiation_type MoK\a
_diffrn_radiation_wavelength 0.71073
_diffrn_reflns_av_R_equivalents 0.0422
_diffrn_reflns_av_sigmaI/netI 0.0765
_diffrn_reflns_limit_h_max 13
_diffrn_reflns_limit_h_min -12
_diffrn_reflns_limit_k_max 16
_diffrn_reflns_limit_k_min -16
_diffrn_reflns_limit_l_max 20
_diffrn_reflns_limit_l_min -20
_diffrn_reflns_number 16285
_diffrn_reflns_theta_full 25.00
_diffrn_reflns_theta_max 25.00
_diffrn_reflns_theta_min 1.27
_exptl_absorpt_coefficient_mu 1.016
_exptl_absorpt_correction_T_max 0.9232
_exptl_absorpt_correction_T_min 0.8709
_exptl_absorpt_correction_type multi-scan
_exptl_absorpt_process_details 'SADABS (Sheldrick, 2008)'
_exptl_crystal_colour Brown
_exptl_crystal_density_diffrn 1.498
_exptl_crystal_density_method 'not measured'
_exptl_crystal_description Cubic
_exptl_crystal_F_000 1128
_exptl_crystal_size_max 0.14
_exptl_crystal_size_mid 0.10
_exptl_crystal_size_min 0.08
_refine_diff_density_max 0.648
_refine_diff_density_min -0.473
_refine_diff_density_rms 0.069
_refine_ls_extinction_method none
_refine_ls_goodness_of_fit_ref 1.010
_refine_ls_hydrogen_treatment mixed
_refine_ls_matrix_type full
_refine_ls_number_parameters 646
_refine_ls_number_reflns 8164
_refine_ls_number_restraints 5
_refine_ls_restrained_S_all 1.010
_refine_ls_R_factor_all 0.1031
_refine_ls_R_factor_gt 0.0533
_refine_ls_shift/su_max 0.000
_refine_ls_shift/su_mean 0.000
_refine_ls_structure_factor_coef Fsqd
_refine_ls_weighting_details 'calc w=1/[\s^2^(Fo^2^)+(0.0650P)^2^+0.9592P] where P=(Fo^2^+2Fc^2^)/3'
_refine_ls_weighting_scheme calc
_refine_ls_wR_factor_gt 0.1230
_refine_ls_wR_factor_ref 0.1476
_reflns_number_gt 4880
_reflns_number_total 8164
_reflns_threshold_expression >2sigma(I)
_cod_data_source_file c3ce27075k.txt
_cod_data_source_block 2
_cod_depositor_comments
;
The following automatic conversions were performed:

'_symmetry_cell_setting' value 'Triclinic' changed to 'triclinic'
according to
/usr/data/users/saulius/automatic-downloads/retrospective/RSC/lib/dictionaries/cif_core.dic
dictionary named 'cif_core.dic' version 2.4.2 from
2011-04-26.

'_exptl_absorpt_correction_type' value 'Multi-scan'
changed to 'multi-scan' according to
/usr/data/users/saulius/automatic-downloads/retrospective/RSC/lib/dictionaries/cif_core.dic
dictionary named 'cif_core.dic' version 2.4.2 from 2011-04-26.

Automatic conversion script
Id: cif_fix_values 2281 2013-09-26 08:29:07Z andrius 
;
_cod_original_cell_volume 2394.8(9)
_cod_original_sg_symbol_H-M 'P-1 '
_cod_database_code 7214567

loop_
_symmetry_equiv_pos_as_xyz
'x, y, z'
'-x, -y, -z'

loop_
_atom_site_label
_atom_site_type_symbol
_atom_site_fract_x
_atom_site_fract_y
_atom_site_fract_z
_atom_site_U_iso_or_equiv
_atom_site_adp_type
_atom_site_occupancy
_atom_site_symmetry_multiplicity
_atom_site_calc_flag
_atom_site_refinement_flags
C1 C 0.4021(5) 0.5553(4) 0.6008(3) 0.0528(13) Uani 1 1 d .
C2 C 0.3392(5) 0.4901(4) 0.6398(3) 0.0571(14) Uani 1 1 d .
C3 C 0.2100(5) 0.4387(4) 0.6148(4) 0.0679(16) Uani 1 1 d .
H3 H 0.1709 0.3952 0.6401 0.081 Uiso 1 1 calc R
C4 C 0.1378(6) 0.4517(5) 0.5515(4) 0.0754(18) Uani 1 1 d .
H4 H 0.0505 0.4170 0.5350 0.090 Uiso 1 1 calc R
C5 C 0.1930(5) 0.5140(5) 0.5137(4) 0.0704(16) Uani 1 1 d .
H5 H 0.1431 0.5224 0.4719 0.085 Uiso 1 1 calc R
C6 C 0.3259(5) 0.5669(4) 0.5367(3) 0.0576(14) Uani 1 1 d .
C7 C 0.3767(6) 0.6315(4) 0.4938(3) 0.0627(15) Uani 1 1 d .
H7 H 0.3190 0.6345 0.4528 0.075 Uiso 1 1 calc R
C8 C 0.5360(5) 0.7445(5) 0.4534(3) 0.0655(15) Uani 1 1 d .
H8 H 0.5655 0.6964 0.4078 0.079 Uiso 1 1 calc R
C9 C 0.4343(6) 0.7787(5) 0.4130(4) 0.0777(18) Uani 1 1 d .
H9A H 0.3672 0.7160 0.3745 0.093 Uiso 1 1 calc R
H9B H 0.3963 0.8209 0.4558 0.093 Uiso 1 1 calc R
C10 C 0.4935(6) 0.8441(6) 0.3659(4) 0.092(2) Uani 1 1 d .
H10A H 0.5149 0.7972 0.3163 0.111 Uiso 1 1 calc R
H10B H 0.4304 0.8736 0.3477 0.111 Uiso 1 1 calc R
C11 C 0.6100(7) 0.9326(5) 0.4161(4) 0.088(2) Uani 1 1 d .
H11A H 0.5858 0.9864 0.4598 0.106 Uiso 1 1 calc R
H11B H 0.6474 0.9653 0.3803 0.106 Uiso 1 1 calc R
C12 C 0.7102(6) 0.8970(5) 0.4559(3) 0.0684(16) Uani 1 1 d .
H12A H 0.7451 0.8518 0.4129 0.082 Uiso 1 1 calc R
H12B H 0.7796 0.9588 0.4931 0.082 Uiso 1 1 calc R
C13 C 0.6497(5) 0.8367(4) 0.5042(3) 0.0626(15) Uani 1 1 d .
H13 H 0.6180 0.8866 0.5472 0.075 Uiso 1 1 calc R
C14 C 0.8542(5) 0.8275(4) 0.5594(3) 0.0571(14) Uani 1 1 d .
H14 H 0.8890 0.8757 0.5368 0.068 Uiso 1 1 calc R
C15 C 0.9417(5) 0.7940(4) 0.6034(3) 0.0497(12) Uani 1 1 d .
C16 C 1.0711(5) 0.8238(4) 0.5980(3) 0.0630(15) Uani 1 1 d .
H16 H 1.0972 0.8670 0.5695 0.076 Uiso 1 1 calc R
C17 C 1.1578(5) 0.7909(5) 0.6334(3) 0.0666(15) Uani 1 1 d .
H17 H 1.2428 0.8108 0.6288 0.080 Uiso 1 1 calc R
C18 C 1.1212(5) 0.7280(4) 0.6764(3) 0.0633(15) Uani 1 1 d .
H18 H 1.1815 0.7046 0.7000 0.076 Uiso 1 1 calc R
C19 C 0.9956(5) 0.6990(4) 0.6850(3) 0.0506(13) Uani 1 1 d .
C20 C 0.9014(5) 0.7294(4) 0.6467(3) 0.0491(12) Uani 1 1 d .
C21 C 0.3630(6) 0.4205(4) 0.7445(4) 0.0721(17) Uani 1 1 d .
H21A H 0.3197 0.3478 0.7051 0.086 Uiso 1 1 calc R
H21B H 0.3010 0.4502 0.7735 0.086 Uiso 1 1 calc R
C22 C 0.4683(6) 0.4221(5) 0.8051(4) 0.087(2) Uani 1 1 d .
H22A H 0.5245 0.3863 0.7754 0.131 Uiso 1 1 calc R
H22B H 0.4332 0.3863 0.8389 0.131 Uiso 1 1 calc R
H22C H 0.5153 0.4947 0.8403 0.131 Uiso 1 1 calc R
C23 C 1.0349(6) 0.6013(5) 0.7668(4) 0.0763(18) Uani 1 1 d .
H23A H 1.0962 0.6624 0.8115 0.092 Uiso 1 1 calc R
H23B H 1.0816 0.5640 0.7276 0.092 Uiso 1 1 calc R
C24 C 0.9623(6) 0.5290(5) 0.8016(4) 0.089(2) Uani 1 1 d .
H24A H 0.9201 0.5675 0.8426 0.133 Uiso 1 1 calc R
H24B H 1.0201 0.5026 0.8273 0.133 Uiso 1 1 calc R
H24C H 0.8997 0.4702 0.7573 0.133 Uiso 1 1 calc R
C25 C 0.7084(4) 0.8818(4) 0.8171(3) 0.0440(12) Uani 1 1 d .
C26 C 0.5734(5) 0.8471(4) 0.8097(3) 0.0490(12) Uani 1 1 d .
C27 C 0.4932(5) 0.8714(4) 0.7594(3) 0.0593(14) Uani 1 1 d .
H27 H 0.4051 0.8460 0.7536 0.071 Uiso 1 1 calc R
C28 C 0.5420(5) 0.9334(4) 0.7169(3) 0.0633(15) Uani 1 1 d .
H28 H 0.4869 0.9500 0.6833 0.076 Uiso 1 1 calc R
C29 C 0.6708(5) 0.9698(4) 0.7247(3) 0.0561(14) Uani 1 1 d .
H29 H 0.7029 1.0124 0.6969 0.067 Uiso 1 1 calc R
C30 C 0.7569(5) 0.9445(4) 0.7742(3) 0.0457(12) Uani 1 1 d .
C31 C 0.8898(5) 0.9888(4) 0.7816(3) 0.0494(12) Uani 1 1 d .
H31 H 0.9143 1.0330 0.7536 0.059 Uiso 1 1 calc R
C32 C 1.1154(5) 1.0162(5) 0.8239(4) 0.0731(17) Uani 1 1 d .
H32 H 1.1400 0.9563 0.7856 0.088 Uiso 1 1 calc R
C33 C 1.1484(5) 1.1033(4) 0.7918(3) 0.0659(15) Uani 1 1 d .
H33A H 1.1180 1.1624 0.8236 0.079 Uiso 1 1 calc R
H33B H 1.1065 1.0762 0.7336 0.079 Uiso 1 1 calc R
C34 C 1.2915(6) 1.1417(6) 0.7997(5) 0.104(2) Uani 1 1 d .
H34A H 1.3172 1.0865 0.7582 0.125 Uiso 1 1 calc R
H34B H 1.3112 1.2042 0.7865 0.125 Uiso 1 1 calc R
C35 C 1.3662(6) 1.1680(6) 0.8795(5) 0.105(2) Uani 1 1 d .
H35A H 1.3547 1.2330 0.9191 0.126 Uiso 1 1 calc R
H35B H 1.4558 1.1826 0.8757 0.126 Uiso 1 1 calc R
C36 C 1.3337(5) 1.0815(5) 0.9137(4) 0.0706(16) Uani 1 1 d .
H36A H 1.3637 1.0218 0.8824 0.085 Uiso 1 1 calc R
H36B H 1.3761 1.1096 0.9719 0.085 Uiso 1 1 calc R
C37 C 1.1900(5) 1.0440(5) 0.9061(4) 0.0750(17) Uani 1 1 d .
H37 H 1.1673 1.1050 0.9444 0.090 Uiso 1 1 calc R
C38 C 1.2113(5) 0.9332(4) 0.9822(3) 0.0543(13) Uani 1 1 d .
H38 H 1.2971 0.9730 0.9991 0.065 Uiso 1 1 calc R
C39 C 1.1715(5) 0.8548(4) 1.0154(3) 0.0466(12) Uani 1 1 d .
C40 C 1.2626(5) 0.8449(4) 1.0721(3) 0.0594(14) Uani 1 1 d .
H40 H 1.3471 0.8869 1.0847 0.071 Uiso 1 1 calc R
C41 C 1.2293(6) 0.7752(5) 1.1086(3) 0.0695(16) Uani 1 1 d .
H41 H 1.2907 0.7702 1.1463 0.083 Uiso 1 1 calc R
C42 C 1.1050(6) 0.7116(4) 1.0902(3) 0.0661(15) Uani 1 1 d .
H42 H 1.0827 0.6644 1.1159 0.079 Uiso 1 1 calc R
C43 C 1.0133(5) 0.7176(4) 1.0340(3) 0.0526(13) Uani 1 1 d .
C44 C 1.0436(5) 0.7912(4) 0.9959(3) 0.0476(12) Uani 1 1 d .
C45 C 0.4003(5) 0.7423(4) 0.8439(3) 0.0596(14) Uani 1 1 d .
H45A H 0.3665 0.6916 0.7865 0.072 Uiso 1 1 calc R
H45B H 0.3559 0.7966 0.8562 0.072 Uiso 1 1 calc R
C46 C 0.3819(5) 0.6866(4) 0.9024(4) 0.0696(16) Uani 1 1 d .
H46A H 0.4284 0.6347 0.8908 0.104 Uiso 1 1 calc R
H46B H 0.2925 0.6516 0.8946 0.104 Uiso 1 1 calc R
H46C H 0.4130 0.7379 0.9591 0.104 Uiso 1 1 calc R
C47 C 0.8472(6) 0.5786(5) 1.0431(4) 0.0763(18) Uani 1 1 d .
H47A H 0.8523 0.6118 1.1030 0.092 Uiso 1 1 calc R
H47B H 0.9016 0.5318 1.0327 0.092 Uiso 1 1 calc R
C48 C 0.7121(6) 0.5165(6) 0.9995(5) 0.103(2) Uani 1 1 d .
H48A H 0.6598 0.5641 1.0087 0.154 Uiso 1 1 calc R
H48B H 0.6809 0.4638 1.0213 0.154 Uiso 1 1 calc R
H48C H 0.7088 0.4819 0.9406 0.154 Uiso 1 1 calc R
Cl1 Cl 0.05518(17) 0.79021(15) 0.34765(11) 0.0812(5) Uani 1 1 d .
Cu1 Cu 0.63338(6) 0.69330(5) 0.58576(4) 0.0508(2) Uani 1 1 d .
Cu2 Cu 0.95925(5) 0.89025(4) 0.89086(3) 0.04385(19) Uani 1 1 d .
H1WA H 0.622(3) 0.576(4) 0.706(3) 0.08(2) Uiso 1 1 d D
H2WA H 0.700(5) 0.7217(18) 0.884(3) 0.08(2) Uiso 1 1 d D
H1WB H 0.733(5) 0.612(5) 0.714(5) 0.14(4) Uiso 1 1 d D
H2WB H 0.766(2) 0.682(3) 0.912(2) 0.049(16) Uiso 1 1 d D
H1WC H 0.686(6) 0.615(5) 0.793(5) 0.13(3) Uiso 1 1 d .
N1 N 0.4928(4) 0.6856(3) 0.5058(2) 0.0560(11) Uani 1 1 d .
N2 N 0.7321(4) 0.7959(3) 0.5490(2) 0.0538(11) Uani 1 1 d .
N3 N 0.9796(4) 0.9726(3) 0.8243(2) 0.0474(10) Uani 1 1 d .
N4 N 1.1417(4) 0.9547(3) 0.9318(3) 0.0533(11) Uani 1 1 d .
O1 O 0.5266(3) 0.6004(3) 0.6265(2) 0.0553(9) Uani 1 1 d .
O2 O 0.7813(3) 0.6936(3) 0.65301(19) 0.0506(8) Uani 1 1 d .
O3 O 0.4186(3) 0.4830(3) 0.7015(2) 0.0626(10) Uani 1 1 d .
O4 O 0.9486(3) 0.6362(3) 0.7256(2) 0.0643(10) Uani 1 1 d .
O5 O 0.7784(3) 0.8530(2) 0.86598(19) 0.0465(8) Uani 1 1 d .
O6 O 0.9497(3) 0.7952(2) 0.94499(19) 0.0504(8) Uani 1 1 d .
O7 O 0.5336(3) 0.7898(3) 0.8555(2) 0.0591(9) Uani 1 1 d .
O8 O 0.8871(3) 0.6578(3) 1.0111(2) 0.0645(10) Uani 1 1 d .
O9 O -0.0477(6) 0.7245(5) 0.2819(4) 0.175(3) Uani 1 1 d .
O10 O 0.1449(7) 0.8266(9) 0.3160(6) 0.261(5) Uani 1 1 d .
O11 O 0.0907(6) 0.7338(5) 0.3918(4) 0.152(2) Uani 1 1 d .
O12 O 0.0150(10) 0.8700(8) 0.3977(5) 0.268(5) Uani 1 1 d .
O1W O 0.6861(4) 0.5705(4) 0.7265(3) 0.0661(10) Uani 1 1 d D
O2W O 0.6991(4) 0.6633(3) 0.8802(3) 0.0629(10) Uani 1 1 d D

loop_
_atom_site_aniso_label
_atom_site_aniso_U_11
_atom_site_aniso_U_22
_atom_site_aniso_U_33
_atom_site_aniso_U_23
_atom_site_aniso_U_13
_atom_site_aniso_U_12
C1 0.053(3) 0.047(3) 0.059(3) 0.018(3) 0.015(3) 0.018(3)
C2 0.055(3) 0.045(3) 0.064(4) 0.010(3) 0.016(3) 0.017(3)
C3 0.060(4) 0.048(3) 0.084(4) 0.016(3) 0.021(3) 0.010(3)
C4 0.047(4) 0.067(4) 0.087(5) 0.007(4) 0.010(3) 0.010(3)
C5 0.057(4) 0.069(4) 0.071(4) 0.012(3) 0.002(3) 0.020(3)
C6 0.052(3) 0.058(3) 0.056(3) 0.012(3) 0.007(3) 0.022(3)
C7 0.063(4) 0.073(4) 0.051(3) 0.023(3) 0.001(3) 0.023(3)
C8 0.071(4) 0.081(4) 0.061(4) 0.039(3) 0.011(3) 0.034(3)
C9 0.076(4) 0.092(4) 0.081(4) 0.048(4) 0.003(3) 0.038(4)
C10 0.092(5) 0.115(6) 0.098(5) 0.071(5) 0.002(4) 0.040(4)
C11 0.108(5) 0.098(5) 0.092(5) 0.064(4) 0.028(4) 0.046(4)
C12 0.089(4) 0.073(4) 0.064(4) 0.043(3) 0.015(3) 0.036(3)
C13 0.075(4) 0.070(4) 0.060(4) 0.038(3) 0.014(3) 0.034(3)
C14 0.071(4) 0.057(3) 0.053(3) 0.032(3) 0.016(3) 0.021(3)
C15 0.050(3) 0.053(3) 0.045(3) 0.020(3) 0.006(2) 0.014(2)
C16 0.055(4) 0.075(4) 0.053(3) 0.027(3) 0.006(3) 0.007(3)
C17 0.046(3) 0.088(4) 0.062(4) 0.035(3) 0.006(3) 0.008(3)
C18 0.052(3) 0.078(4) 0.058(3) 0.027(3) 0.002(3) 0.020(3)
C19 0.052(3) 0.059(3) 0.046(3) 0.027(3) 0.004(2) 0.019(3)
C20 0.048(3) 0.054(3) 0.044(3) 0.018(3) 0.007(2) 0.015(2)
C21 0.082(4) 0.058(3) 0.071(4) 0.024(3) 0.029(3) 0.006(3)
C22 0.106(5) 0.069(4) 0.081(5) 0.040(4) 0.012(4) 0.002(4)
C23 0.079(4) 0.110(5) 0.078(4) 0.058(4) 0.020(3) 0.060(4)
C24 0.103(5) 0.106(5) 0.101(5) 0.069(4) 0.033(4) 0.063(4)
C25 0.043(3) 0.048(3) 0.041(3) 0.014(2) 0.006(2) 0.020(2)
C26 0.055(3) 0.050(3) 0.052(3) 0.029(3) 0.009(3) 0.021(2)
C27 0.050(3) 0.067(3) 0.068(4) 0.037(3) 0.000(3) 0.019(3)
C28 0.060(4) 0.073(4) 0.072(4) 0.045(3) 0.000(3) 0.026(3)
C29 0.078(4) 0.053(3) 0.046(3) 0.031(3) 0.006(3) 0.020(3)
C30 0.056(3) 0.043(3) 0.044(3) 0.023(2) 0.006(2) 0.016(2)
C31 0.056(3) 0.053(3) 0.048(3) 0.028(3) 0.016(3) 0.014(3)
C32 0.061(4) 0.091(4) 0.082(4) 0.057(4) 0.016(3) 0.013(3)
C33 0.070(4) 0.067(4) 0.073(4) 0.045(3) 0.024(3) 0.012(3)
C34 0.085(5) 0.131(6) 0.127(6) 0.099(5) 0.031(5) 0.009(4)
C35 0.067(4) 0.119(6) 0.135(7) 0.087(5) 0.006(4) -0.013(4)
C36 0.048(3) 0.086(4) 0.088(4) 0.049(4) 0.017(3) 0.013(3)
C37 0.060(4) 0.079(4) 0.089(5) 0.049(4) 0.008(3) 0.004(3)
C38 0.044(3) 0.057(3) 0.058(3) 0.023(3) 0.003(3) 0.012(2)
C39 0.047(3) 0.055(3) 0.047(3) 0.022(3) 0.012(2) 0.026(2)
C40 0.052(3) 0.069(4) 0.058(3) 0.022(3) 0.002(3) 0.028(3)
C41 0.074(4) 0.078(4) 0.057(4) 0.027(3) -0.005(3) 0.032(3)
C42 0.084(4) 0.072(4) 0.058(4) 0.037(3) 0.003(3) 0.035(3)
C43 0.059(3) 0.059(3) 0.050(3) 0.031(3) 0.012(3) 0.022(3)
C44 0.061(3) 0.055(3) 0.039(3) 0.023(2) 0.014(3) 0.030(3)
C45 0.050(3) 0.066(3) 0.073(4) 0.037(3) 0.014(3) 0.021(3)
C46 0.059(4) 0.079(4) 0.083(4) 0.041(3) 0.023(3) 0.024(3)
C47 0.098(5) 0.080(4) 0.083(4) 0.063(4) 0.022(4) 0.031(4)
C48 0.093(5) 0.111(5) 0.135(6) 0.093(5) 0.023(5) 0.015(4)
Cl1 0.0826(12) 0.0908(12) 0.0759(11) 0.0486(10) 0.0164(9) 0.0106(9)
Cu1 0.0526(4) 0.0570(4) 0.0511(4) 0.0279(3) 0.0089(3) 0.0212(3)
Cu2 0.0458(4) 0.0490(4) 0.0460(4) 0.0268(3) 0.0107(3) 0.0170(3)
N1 0.058(3) 0.062(3) 0.053(3) 0.028(2) 0.007(2) 0.021(2)
N2 0.061(3) 0.059(3) 0.051(3) 0.030(2) 0.009(2) 0.023(2)
N3 0.046(2) 0.053(2) 0.054(3) 0.030(2) 0.017(2) 0.0162(19)
N4 0.049(3) 0.062(3) 0.060(3) 0.038(2) 0.011(2) 0.015(2)
O1 0.044(2) 0.063(2) 0.065(2) 0.0345(19) 0.0067(17) 0.0122(17)
O2 0.049(2) 0.063(2) 0.054(2) 0.0349(18) 0.0121(17) 0.0226(17)
O3 0.056(2) 0.061(2) 0.074(3) 0.038(2) 0.013(2) 0.0059(18)
O4 0.058(2) 0.084(3) 0.072(2) 0.050(2) 0.0102(19) 0.029(2)
O5 0.0400(18) 0.0538(19) 0.059(2) 0.0368(17) 0.0066(16) 0.0147(15)
O6 0.047(2) 0.060(2) 0.055(2) 0.0355(18) 0.0072(17) 0.0179(16)
O7 0.038(2) 0.078(2) 0.080(3) 0.054(2) 0.0099(18) 0.0148(17)
O8 0.070(3) 0.076(2) 0.073(2) 0.057(2) 0.013(2) 0.023(2)
O9 0.176(6) 0.140(5) 0.161(6) 0.070(4) -0.067(5) -0.019(4)
O10 0.146(6) 0.434(14) 0.310(10) 0.302(11) 0.084(7) 0.015(7)
O11 0.172(6) 0.192(6) 0.132(5) 0.118(5) 0.023(4) 0.046(5)
O12 0.334(12) 0.272(10) 0.166(7) -0.013(7) 0.004(7) 0.209(10)
O1W 0.056(3) 0.079(3) 0.080(3) 0.050(3) 0.012(2) 0.021(2)
O2W 0.058(3) 0.060(3) 0.077(3) 0.041(2) 0.000(2) 0.015(2)

loop_
_atom_type_symbol
_atom_type_description
_atom_type_scat_dispersion_real
_atom_type_scat_dispersion_imag
_atom_type_scat_source
C C 0.0033 0.0016 'International Tables Vol C Tables 4.2.6.8 and 6.1.1.4'
H H 0.0000 0.0000 'International Tables Vol C Tables 4.2.6.8 and 6.1.1.4'
N N 0.0061 0.0033 'International Tables Vol C Tables 4.2.6.8 and 6.1.1.4'
O O 0.0106 0.0060 'International Tables Vol C Tables 4.2.6.8 and 6.1.1.4'
Cl Cl 0.1484 0.1585 'International Tables Vol C Tables 4.2.6.8 and 6.1.1.4'
Cu Cu 0.3201 1.2651 'International Tables Vol C Tables 4.2.6.8 and 6.1.1.4'

loop_
_geom_angle_atom_site_label_1
_geom_angle_atom_site_label_2
_geom_angle_atom_site_label_3
_geom_angle
O1 C1 C6 124.6(5)
O1 C1 C2 118.1(5)
C6 C1 C2 117.3(5)
O3 C2 C3 124.7(5)
O3 C2 C1 114.2(5)
C3 C2 C1 121.2(6)
C2 C3 C4 120.0(6)
C2 C3 H3 120.0
C4 C3 H3 120.0
C5 C4 C3 120.8(6)
C5 C4 H4 119.6
C3 C4 H4 119.6
C4 C5 C6 120.8(6)
C4 C5 H5 119.6
C6 C5 H5 119.6
C1 C6 C5 119.8(5)
C1 C6 C7 122.9(5)
C5 C6 C7 117.3(5)
N1 C7 C6 126.8(5)
N1 C7 H7 116.6
C6 C7 H7 116.6
N1 C8 C13 108.4(4)
N1 C8 C9 115.9(5)
C13 C8 C9 111.7(5)
N1 C8 H8 106.8
C13 C8 H8 106.8
C9 C8 H8 106.8
C10 C9 C8 110.3(5)
C10 C9 H9A 109.6
C8 C9 H9A 109.6
C10 C9 H9B 109.6
C8 C9 H9B 109.6
H9A C9 H9B 108.1
C11 C10 C9 113.7(5)
C11 C10 H10A 108.8
C9 C10 H10A 108.8
C11 C10 H10B 108.8
C9 C10 H10B 108.8
H10A C10 H10B 107.7
C10 C11 C12 113.4(5)
C10 C11 H11A 108.9
C12 C11 H11A 108.9
C10 C11 H11B 108.9
C12 C11 H11B 108.9
H11A C11 H11B 107.7
C13 C12 C11 109.2(5)
C13 C12 H12A 109.8
C11 C12 H12A 109.8
C13 C12 H12B 109.8
C11 C12 H12B 109.8
H12A C12 H12B 108.3
N2 C13 C8 106.3(4)
N2 C13 C12 117.8(5)
C8 C13 C12 113.7(5)
N2 C13 H13 106.1
C8 C13 H13 106.1
C12 C13 H13 106.1
N2 C14 C15 125.0(5)
N2 C14 H14 117.5
C15 C14 H14 117.5
C20 C15 C16 120.0(5)
C20 C15 C14 122.6(5)
C16 C15 C14 117.3(5)
C17 C16 C15 121.0(5)
C17 C16 H16 119.5
C15 C16 H16 119.5
C16 C17 C18 120.3(5)
C16 C17 H17 119.9
C18 C17 H17 119.9
C17 C18 C19 120.6(5)
C17 C18 H18 119.7
C19 C18 H18 119.7
O4 C19 C18 125.6(5)
O4 C19 C20 113.7(4)
C18 C19 C20 120.7(5)
O2 C20 C15 125.0(4)
O2 C20 C19 117.7(5)
C15 C20 C19 117.3(5)
O3 C21 C22 107.3(5)
O3 C21 H21A 110.3
C22 C21 H21A 110.3
O3 C21 H21B 110.3
C22 C21 H21B 110.3
H21A C21 H21B 108.5
C21 C22 H22A 109.5
C21 C22 H22B 109.5
H22A C22 H22B 109.5
C21 C22 H22C 109.5
H22A C22 H22C 109.5
H22B C22 H22C 109.5
O4 C23 C24 109.2(5)
O4 C23 H23A 109.8
C24 C23 H23A 109.8
O4 C23 H23B 109.8
C24 C23 H23B 109.8
H23A C23 H23B 108.3
C23 C24 H24A 109.5
C23 C24 H24B 109.5
H24A C24 H24B 109.5
C23 C24 H24C 109.5
H24A C24 H24C 109.5
H24B C24 H24C 109.5
O5 C25 C30 125.3(4)
O5 C25 C26 116.5(4)
C30 C25 C26 118.2(4)
O7 C26 C27 124.5(5)
O7 C26 C25 114.9(4)
C27 C26 C25 120.6(5)
C26 C27 C28 120.8(5)
C26 C27 H27 119.6
C28 C27 H27 119.6
C29 C28 C27 119.7(5)
C29 C28 H28 120.1
C27 C28 H28 120.1
C28 C29 C30 121.5(5)
C28 C29 H29 119.2
C30 C29 H29 119.2
C25 C30 C29 119.1(5)
C25 C30 C31 122.7(4)
C29 C30 C31 118.1(5)
N3 C31 C30 125.0(4)
N3 C31 H31 117.5
C30 C31 H31 117.5
C37 C32 N3 108.2(4)
C37 C32 C33 113.4(5)
N3 C32 C33 117.3(5)
C37 C32 H32 105.7
N3 C32 H32 105.7
C33 C32 H32 105.7
C32 C33 C34 110.0(5)
C32 C33 H33A 109.7
C34 C33 H33A 109.7
C32 C33 H33B 109.7
C34 C33 H33B 109.7
H33A C33 H33B 108.2
C35 C34 C33 115.6(6)
C35 C34 H34A 108.4
C33 C34 H34A 108.4
C35 C34 H34B 108.4
C33 C34 H34B 108.4
H34A C34 H34B 107.4
C34 C35 C36 114.4(6)
C34 C35 H35A 108.7
C36 C35 H35A 108.7
C34 C35 H35B 108.7
C36 C35 H35B 108.7
H35A C35 H35B 107.6
C37 C36 C35 109.4(5)
C37 C36 H36A 109.8
C35 C36 H36A 109.8
C37 C36 H36B 109.8
C35 C36 H36B 109.8
H36A C36 H36B 108.2
C32 C37 N4 107.4(4)
C32 C37 C36 114.6(5)
N4 C37 C36 116.1(5)
C32 C37 H37 105.9
N4 C37 H37 105.9
C36 C37 H37 105.9
N4 C38 C39 126.9(5)
N4 C38 H38 116.6
C39 C38 H38 116.6
C44 C39 C40 119.7(5)
C44 C39 C38 121.9(4)
C40 C39 C38 118.3(5)
C41 C40 C39 121.1(5)
C41 C40 H40 119.5
C39 C40 H40 119.5
C40 C41 C42 120.4(5)
C40 C41 H41 119.8
C42 C41 H41 119.8
C41 C42 C43 120.4(5)
C41 C42 H42 119.8
C43 C42 H42 119.8
O8 C43 C42 125.1(5)
O8 C43 C44 113.9(4)
C42 C43 C44 121.0(5)
O6 C44 C39 124.9(4)
O6 C44 C43 117.6(5)
C39 C44 C43 117.4(4)
O7 C45 C46 107.5(4)
O7 C45 H45A 110.2
C46 C45 H45A 110.2
O7 C45 H45B 110.2
C46 C45 H45B 110.2
H45A C45 H45B 108.5
C45 C46 H46A 109.5
C45 C46 H46B 109.5
H46A C46 H46B 109.5
C45 C46 H46C 109.5
H46A C46 H46C 109.5
H46B C46 H46C 109.5
O8 C47 C48 107.3(4)
O8 C47 H47A 110.3
C48 C47 H47A 110.3
O8 C47 H47B 110.3
C48 C47 H47B 110.3
H47A C47 H47B 108.5
C47 C48 H48A 109.5
C47 C48 H48B 109.5
H48A C48 H48B 109.5
C47 C48 H48C 109.5
H48A C48 H48C 109.5
H48B C48 H48C 109.5
O10 Cl1 O12 110.4(7)
O10 Cl1 O11 112.4(5)
O12 Cl1 O11 109.8(5)
O10 Cl1 O9 107.1(5)
O12 Cl1 O9 106.6(5)
O11 Cl1 O9 110.3(4)
O2 Cu1 O1 89.84(14)
O2 Cu1 N2 92.84(16)
O1 Cu1 N2 174.74(16)
O2 Cu1 N1 172.86(16)
O1 Cu1 N1 93.73(17)
N2 Cu1 N1 84.11(18)
O6 Cu2 O5 89.99(13)
O6 Cu2 N3 171.50(15)
O5 Cu2 N3 93.53(15)
O6 Cu2 N4 93.55(15)
O5 Cu2 N4 168.73(16)
N3 Cu2 N4 84.47(17)
C7 N1 C8 122.0(5)
C7 N1 Cu1 125.6(4)
C8 N1 Cu1 112.3(3)
C14 N2 C13 121.1(4)
C14 N2 Cu1 126.7(4)
C13 N2 Cu1 112.2(3)
C31 N3 C32 121.3(4)
C31 N3 Cu2 127.0(3)
C32 N3 Cu2 111.7(3)
C38 N4 C37 122.7(4)
C38 N4 Cu2 125.6(4)
C37 N4 Cu2 111.3(3)
C1 O1 Cu1 126.4(3)
C20 O2 Cu1 125.5(3)
C2 O3 C21 117.7(4)
C19 O4 C23 118.6(4)
C25 O5 Cu2 126.3(3)
C44 O6 Cu2 127.0(3)
C26 O7 C45 118.0(4)
C43 O8 C47 118.6(4)
H1WA O1W H1WB 96(4)
H1WA O1W H1WC 99(5)
H1WB O1W H1WC 105(6)
H2WA O2W H2WB 96(4)
H2WA O2W H1WC 98(5)
H2WB O2W H1WC 123(4)

loop_
_geom_bond_atom_site_label_1
_geom_bond_atom_site_label_2
_geom_bond_distance
C1 O1 1.318(6)
C1 C6 1.413(7)
C1 C2 1.425(7)
C2 O3 1.369(6)
C2 C3 1.375(7)
C3 C4 1.391(8)
C3 H3 0.9300
C4 C5 1.350(8)
C4 H4 0.9300
C5 C6 1.414(7)
C5 H5 0.9300
C6 C7 1.429(7)
C7 N1 1.273(6)
C7 H7 0.9300
C8 N1 1.483(6)
C8 C13 1.488(7)
C8 C9 1.526(7)
C8 H8 0.9800
C9 C10 1.523(8)
C9 H9A 0.9700
C9 H9B 0.9700
C10 C11 1.481(8)
C10 H10A 0.9700
C10 H10B 0.9700
C11 C12 1.520(7)
C11 H11A 0.9700
C11 H11B 0.9700
C12 C13 1.495(7)
C12 H12A 0.9700
C12 H12B 0.9700
C13 N2 1.483(6)
C13 H13 0.9800
C14 N2 1.280(6)
C14 C15 1.440(7)
C14 H14 0.9300
C15 C20 1.403(6)
C15 C16 1.405(7)
C16 C17 1.344(7)
C16 H16 0.9300
C17 C18 1.373(7)
C17 H17 0.9300
C18 C19 1.381(7)
C18 H18 0.9300
C19 O4 1.364(6)
C19 C20 1.409(6)
C20 O2 1.326(5)
C21 O3 1.423(6)
C21 C22 1.483(8)
C21 H21A 0.9700
C21 H21B 0.9700
C22 H22A 0.9600
C22 H22B 0.9600
C22 H22C 0.9600
C23 O4 1.415(6)
C23 C24 1.483(8)
C23 H23A 0.9700
C23 H23B 0.9700
C24 H24A 0.9600
C24 H24B 0.9600
C24 H24C 0.9600
C25 O5 1.326(5)
C25 C30 1.401(6)
C25 C26 1.424(6)
C26 O7 1.361(5)
C26 C27 1.370(6)
C27 C28 1.388(7)
C27 H27 0.9300
C28 C29 1.359(7)
C28 H28 0.9300
C29 C30 1.411(6)
C29 H29 0.9300
C30 C31 1.418(6)
C31 N3 1.292(6)
C31 H31 0.9300
C32 C37 1.453(7)
C32 N3 1.474(6)
C32 C33 1.508(7)
C32 H32 0.9800
C33 C34 1.510(8)
C33 H33A 0.9700
C33 H33B 0.9700
C34 C35 1.422(8)
C34 H34A 0.9700
C34 H34B 0.9700
C35 C36 1.526(8)
C35 H35A 0.9700
C35 H35B 0.9700
C36 C37 1.517(7)
C36 H36A 0.9700
C36 H36B 0.9700
C37 N4 1.484(6)
C37 H37 0.9800
C38 N4 1.276(6)
C38 C39 1.424(7)
C38 H38 0.9300
C39 C44 1.407(7)
C39 C40 1.408(6)
C40 C41 1.354(7)
C40 H40 0.9300
C41 C42 1.377(7)
C41 H41 0.9300
C42 C43 1.379(7)
C42 H42 0.9300
C43 O8 1.373(6)
C43 C44 1.417(6)
C44 O6 1.322(5)
C45 O7 1.418(5)
C45 C46 1.499(7)
C45 H45A 0.9700
C45 H45B 0.9700
C46 H46A 0.9600
C46 H46B 0.9600
C46 H46C 0.9600
C47 O8 1.420(6)
C47 C48 1.494(8)
C47 H47A 0.9700
C47 H47B 0.9700
C48 H48A 0.9600
C48 H48B 0.9600
C48 H48C 0.9600
Cl1 O10 1.269(6)
Cl1 O12 1.347(7)
Cl1 O11 1.383(5)
Cl1 O9 1.393(5)
Cu1 O2 1.910(3)
Cu1 O1 1.924(3)
Cu1 N2 1.934(4)
Cu1 N1 1.936(4)
Cu2 O6 1.889(3)
Cu2 O5 1.893(3)
Cu2 N3 1.913(4)
Cu2 N4 1.935(4)
O1W H1WA 0.796(10)
O1W H1WB 0.799(10)
O1W H1WC 1.11(8)
O2W H2WA 0.797(10)
O2W H2WB 0.798(10)
O2W H1WC 1.40(8)

loop_
_geom_hbond_atom_site_label_D
_geom_hbond_atom_site_label_H
_geom_hbond_atom_site_label_A
_geom_hbond_distance_DH
_geom_hbond_distance_HA
_geom_hbond_distance_DA
_geom_hbond_angle_DHA
O1W H1WC O2W 1.11(8) 1.40(8) 2.501(6) 171(6)
O1W H1WA O1 0.796(10) 1.83(3) 2.569(5) 153(6)
O1W H1WA O3 0.796(10) 2.28(4) 2.826(6) 126(5)
O1W H1WB O2 0.799(10) 1.85(3) 2.600(5) 156(7)
O1W H1WB O4 0.799(10) 2.28(5) 2.814(6) 124(6)
O2W H2WA O5 0.797(10) 1.99(3) 2.713(5) 150(5)
O2W H2WA O7 0.797(10) 2.35(4) 2.929(5) 131(5)
O2W H2WB O6 0.798(10) 2.13(3) 2.785(5) 139(4)
O2W H2WB O8 0.798(10) 2.26(3) 2.968(5) 149(4)
